data_8101332
loop_
_publ_author_name
'Jiang, Xue Ning'
'Yu, Wen Tao'
'Yuan, Duo Rong'
'Xu, Dong'
'Lv, Meng Kai'
'Wang, Xin Qiang'
'Guo, Shi Yi'
'Jiang, Min Hua'

_publ_section_title
;
Redetermination of the crystal structure of dichlorotetrakisthioureacadmium, 
C~4~H~16~CdCl~2~N~8~S~4~
;
_journal_issue 4
_journal_name_full 'Zeitschrift f\"ur Kristallographie - New Crystal Structures'
_journal_page_first 499
_journal_page_last 500
_journal_volume 215
_journal_year 2000
_chemical_formula_sum 'C4 H16 Cd Cl2 N8 S4'
_chemical_formula_weight 487.79
_symmetry_cell_setting tetragonal
_symmetry_space_group_name_H-M 'P 42/n'
_cell_angle_alpha 90.00
_cell_angle_beta 90.00
_cell_angle_gamma 90.00
_cell_formula_units_Z 4
_cell_length_a 13.8035(10)
_cell_length_b 13.8035(10)
_cell_length_c 9.2678(15)
_cell_measurement_temperature 566(2)
_cell_volume 1765.9(3)
_cod_database_code 8101332

loop_
_atom_site_label
_atom_site_type_symbol
_atom_site_fract_x
_atom_site_fract_y
_atom_site_fract_z
_atom_site_U_iso_or_equiv
_atom_site_adp_type
_atom_site_occupancy
_atom_site_symmetry_multiplicity
_atom_site_calc_flag
_atom_site_refinement_flags
_atom_site_disorder_assembly
_atom_site_disorder_group
_atom_site_Wyckoff_symbol
Cd Cd 0.5000 0.5000 0.5000 0.03480(9) Uani 1 4 d S . . d
Cl Cl 0.48652(4) 0.50096(4) 0.21604(6) 0.04288(15) Uani 1 8 d . . . g
S1 S 0.38146(4) 0.33939(4) 0.48084(6) 0.04157(15) Uani 1 8 d . . . g
S2 S 0.34800(4) 0.61995(4) 0.52725(7) 0.04080(15) Uani 1 8 d . . . g
N1 N 0.35776(17) 0.16751(15) 0.5956(3) 0.0559(6) Uani 1 8 d . . . g
N2 N 0.49183(16) 0.24626(16) 0.6716(2) 0.0504(5) Uani 1 8 d . . . g
N3 N 0.16319(18) 0.5985(3) 0.4802(4) 0.0820(10) Uani 1 8 d . . . g
N4 N 0.25840(18) 0.52072(18) 0.3195(3) 0.0607(6) Uani 1 8 d . . . g
C1 C 0.41332(14) 0.24452(14) 0.5898(2) 0.0344(4) Uani 1 8 d . . . g
C2 C 0.24991(15) 0.57612(16) 0.4342(2) 0.0428(5) Uani 1 8 d . . . g
H4A H 0.2096(19) 0.4994(18) 0.285(3) 0.055(8) Uiso 1 8 d . . . g
H1B H 0.3096(19) 0.1681(19) 0.543(3) 0.060(8) Uiso 1 8 d . . . g
H2B H 0.5044(17) 0.199(2) 0.720(3) 0.061(8) Uiso 1 8 d . . . g
H2A H 0.5296(18) 0.2913(18) 0.659(3) 0.054(8) Uiso 1 8 d . . . g
H1A H 0.3748(18) 0.1198(18) 0.639(3) 0.058(8) Uiso 1 8 d . . . g
H3A H 0.117(2) 0.5745(19) 0.435(3) 0.073(9) Uiso 1 8 d . . . g
H4B H 0.3120(19) 0.5066(19) 0.287(3) 0.058(9) Uiso 1 8 d . . . g
H3B H 0.160(3) 0.640(3) 0.549(4) 0.120(18) Uiso 1 8 d . . . g

loop_
_atom_site_aniso_label
_atom_site_aniso_U_11
_atom_site_aniso_U_22
_atom_site_aniso_U_33
_atom_site_aniso_U_23
_atom_site_aniso_U_13
_atom_site_aniso_U_12
Cd 0.03054(13) 0.03966(14) 0.03419(13) 0.00422(8) 0.00084(8) 0.00037(10)
Cl 0.0485(3) 0.0461(3) 0.0341(3) 0.0051(2) 0.0009(2) -0.0034(2)
S1 0.0349(3) 0.0373(3) 0.0525(3) 0.0149(2) -0.0091(2) -0.0069(2)
S2 0.0290(3) 0.0423(3) 0.0511(3) -0.0009(2) -0.0018(2) 0.0005(2)
N1 0.0471(13) 0.0366(11) 0.0839(17) 0.0195(11) -0.0134(12) -0.0056(10)
N2 0.0438(12) 0.0437(12) 0.0636(14) 0.0196(11) -0.0114(10) -0.0027(10)
N3 0.0285(12) 0.134(3) 0.083(2) -0.003(2) -0.0024(12) 0.0010(15)
N4 0.0430(13) 0.0610(14) 0.0782(17) -0.0062(13) -0.0244(13) 0.0020(12)
C1 0.0298(10) 0.0324(10) 0.0410(10) 0.0042(9) 0.0057(8) 0.0024(8)
C2 0.0305(10) 0.0455(12) 0.0522(13) 0.0154(11) -0.0044(10) -0.0018(9)

loop_
_geom_bond_atom_site_label_1
_geom_bond_atom_site_label_2
_geom_bond_distance
_geom_bond_site_symmetry_2
_geom_bond_publ_flag
Cd Cl 2.6383(7) . ?
Cd Cl 2.6383(7) 5_666 ?
Cd S2 2.6847(6) 5_666 ?
Cd S2 2.6847(6) . ?
Cd S1 2.7612(6) . ?
Cd S1 2.7612(6) 5_666 ?
S1 C1 1.711(2) . ?
S2 C2 1.716(2) . ?
N1 C1 1.312(3) . ?
N2 C1 1.323(3) . ?
N3 C2 1.308(3) . ?
N4 C2 1.314(3) . ?
